data_4085078
loop_
_publ_author_name
'Tahara, Keishiro'
'Terashita, Nazuna'
'Akita, Tetsuhiro'
'Katao, Shohei'
'Kikuchi, Jun-ichi'
'Tokunaga, Ken'

_publ_section_title
;
 Electrochemistry, Charge Transfer Properties, and Theoretical
 Investigation of a Macrocyclic Boronate Dimer of
 1&#x2032;,1&#x2034;-Biferrocenediboronic Acid and Related Ferrocenyl
 Boronate Complexes
;
_journal_issue 1
_journal_name_full Organometallics
_journal_page_first 299
_journal_paper_doi 10.1021/om501129a
_journal_volume 34
_journal_year 2015
_chemical_formula_moiety 'C24 H24 B2 Fe2 O4'
_chemical_formula_sum 'C24 H24 B2 Fe2 O4'
_chemical_formula_weight 509.77
_space_group_IT_number 14
_symmetry_cell_setting monoclinic
_symmetry_Int_Tables_number 14
_symmetry_space_group_name_Hall '-P 2yn'
_symmetry_space_group_name_H-M 'P 1 21/n 1'
_atom_sites_solution_hydrogens geom
_atom_sites_solution_primary direct
_atom_sites_solution_secondary difmap
_cell_angle_alpha 90.0000
_cell_angle_beta 94.8623(7)
_cell_angle_gamma 90.0000
_cell_formula_units_Z 2
_cell_length_a 5.73507(10)
_cell_length_b 12.3997(3)
_cell_length_c 14.2777(3)
_cell_measurement_reflns_used 14851
_cell_measurement_temperature 123
_cell_measurement_theta_max 27.50
_cell_measurement_theta_min 3.29
_cell_volume 1011.68(4)
_computing_cell_refinement 'RAPID AUTO'
_computing_data_collection 'RAPID AUTO (Rigaku, ????)'
_computing_data_reduction 'RAPID AUTO'
_computing_molecular_graphics 'CrystalStructure 4.0'
_computing_publication_material 'CrystalStructure 4.0 (Rigaku, 2010)'
_computing_structure_refinement 'SHELXL97 (Sheldrick, 2008)'
_computing_structure_solution 'Il Milione (Burla, et al., 2007)'
_diffrn_ambient_temperature 123
_diffrn_detector_area_resol_mean 10.000
_diffrn_measured_fraction_theta_full 0.999
_diffrn_measured_fraction_theta_max 0.999
_diffrn_measurement_device_type 'Rigaku R-AXIS RAPID'
_diffrn_measurement_method \w
_diffrn_radiation_type 'Mo K\a'
_diffrn_radiation_wavelength 0.71075
_diffrn_reflns_av_R_equivalents 0.0241
_diffrn_reflns_limit_h_max 7
_diffrn_reflns_limit_h_min -6
_diffrn_reflns_limit_k_max 16
_diffrn_reflns_limit_k_min -16
_diffrn_reflns_limit_l_max 18
_diffrn_reflns_limit_l_min -18
_diffrn_reflns_number 17147
_diffrn_reflns_theta_full 27.47
_diffrn_reflns_theta_max 27.47
_diffrn_standards_number 0
_exptl_absorpt_coefficient_mu 1.464
_exptl_absorpt_correction_T_max 0.971
_exptl_absorpt_correction_T_min 0.872
_exptl_absorpt_correction_type multi-scan
_exptl_absorpt_process_details 'ABSCOR (Rigaku, 1995)'
_exptl_crystal_colour orange
_exptl_crystal_density_diffrn 1.673
_exptl_crystal_density_method 'not measured'
_exptl_crystal_description block
_exptl_crystal_F_000 524.00
_exptl_crystal_size_max 0.190
_exptl_crystal_size_mid 0.050
_exptl_crystal_size_min 0.020
_refine_diff_density_max 1.020
_refine_diff_density_min -0.440
_refine_ls_extinction_method none
_refine_ls_goodness_of_fit_ref 1.102
_refine_ls_hydrogen_treatment constr
_refine_ls_number_parameters 145
_refine_ls_number_reflns 2325
_refine_ls_number_restraints 0
_refine_ls_R_factor_gt 0.0345
_refine_ls_shift/su_max 0.001
_refine_ls_structure_factor_coef Fsqd
_refine_ls_weighting_details 'w = 1/[\s^2^(Fo^2^)+(0.0650P)^2^+0.3452P] where P=(Fo^2^+2Fc^2^)/3'
_refine_ls_weighting_scheme calc
_refine_ls_wR_factor_ref 0.0935
_reflns_number_gt 2170
_reflns_number_total 2325
_reflns_threshold_expression F^2^>2.0\s(F^2^)
_cod_data_source_file om501129a_si_003.cif
_cod_data_source_block BiFc(BO2C2H4)2
_cod_depositor_comments 'Adding full bibliography for 4085076--4085078.cif.'
_cod_database_code 4085078

loop_
_symmetry_equiv_pos_site_id
_symmetry_equiv_pos_as_xyz
1 +X,+Y,+Z
2 1/2-X,1/2+Y,1/2-Z
3 -X,-Y,-Z
4 1/2+X,1/2-Y,1/2+Z

loop_
_atom_site_label
_atom_site_type_symbol
_atom_site_fract_x
_atom_site_fract_y
_atom_site_fract_z
_atom_site_U_iso_or_equiv
_atom_site_adp_type
_atom_site_occupancy
_atom_site_symmetry_multiplicity
_atom_site_calc_flag
_atom_site_refinement_flags
Fe1 Fe 0.50502(3) 0.707879(16) -0.003284(12) 0.01276(12) Uani 1.0 4 d .
O1 O 0.4893(2) 0.60356(10) 0.26860(8) 0.0261(3) Uani 1.0 4 d .
O2 O 0.1181(2) 0.59238(10) 0.19523(8) 0.0258(3) Uani 1.0 4 d .
C1 C 0.2329(3) 0.77847(12) 0.05779(11) 0.0194(4) Uani 1.0 4 d .
C2 C 0.3564(3) 0.85688(12) 0.00789(12) 0.0228(4) Uani 1.0 4 d .
C3 C 0.5926(3) 0.85781(12) 0.04745(12) 0.0229(4) Uani 1.0 4 d .
C4 C 0.6149(3) 0.78001(12) 0.12126(11) 0.0209(4) Uani 1.0 4 d .
C5 C 0.3920(3) 0.73047(12) 0.12873(10) 0.0186(3) Uani 1.0 4 d .
C6 C 0.7357(3) 0.67810(12) -0.10129(11) 0.0199(3) Uani 1.0 4 d .
C7 C 0.7531(3) 0.59631(11) -0.03078(11) 0.0176(3) Uani 1.0 4 d .
C8 C 0.5298(3) 0.54453(11) -0.03068(10) 0.0148(3) Uani 1.0 4 d .
C9 C 0.3745(3) 0.59613(12) -0.10033(10) 0.0186(3) Uani 1.0 4 d .
C10 C 0.5018(3) 0.67840(13) -0.14400(10) 0.0215(4) Uani 1.0 4 d .
C11 C 0.3747(4) 0.51871(15) 0.31658(13) 0.0276(4) Uani 1.0 4 d .
C12 C 0.1206(4) 0.51862(15) 0.27364(13) 0.0274(4) Uani 1.0 4 d .
B1 B 0.3337(3) 0.63979(14) 0.19716(12) 0.0199(4) Uani 1.0 4 d .
H11A H 0.3818 0.5333 0.3849 0.0331 Uiso 1.0 4 calc R
H11B H 0.4499 0.4483 0.3065 0.0331 Uiso 1.0 4 calc R
H12A H 0.0727 0.4454 0.2521 0.0329 Uiso 1.0 4 calc R
H12B H 0.0136 0.5435 0.3200 0.0329 Uiso 1.0 4 calc R
H1 H 0.0718 0.7610 0.0459 0.0233 Uiso 1.0 4 calc R
H2 H 0.2923 0.9005 -0.0426 0.0273 Uiso 1.0 4 calc R
H3 H 0.7143 0.9025 0.0281 0.0275 Uiso 1.0 4 calc R
H4 H 0.7546 0.7638 0.1592 0.0251 Uiso 1.0 4 calc R
H6 H 0.8585 0.7243 -0.1170 0.0239 Uiso 1.0 4 calc R
H7 H 0.8890 0.5792 0.0091 0.0212 Uiso 1.0 4 calc R
H9 H 0.2142 0.5787 -0.1150 0.0223 Uiso 1.0 4 calc R
H10 H 0.4412 0.7251 -0.1929 0.0258 Uiso 1.0 4 calc R

loop_
_atom_site_aniso_label
_atom_site_aniso_U_11
_atom_site_aniso_U_22
_atom_site_aniso_U_33
_atom_site_aniso_U_12
_atom_site_aniso_U_13
_atom_site_aniso_U_23
Fe1 0.01534(17) 0.00968(17) 0.01322(16) 0.00034(6) 0.00099(10) -0.00040(6)
O1 0.0299(6) 0.0274(6) 0.0208(6) -0.0030(5) 0.0007(5) 0.0042(5)
O2 0.0272(6) 0.0268(6) 0.0238(6) -0.0034(5) 0.0042(5) 0.0071(5)
C1 0.0205(8) 0.0155(7) 0.0230(8) 0.0033(6) 0.0059(6) -0.0011(6)
C2 0.0307(9) 0.0123(7) 0.0263(8) 0.0066(6) 0.0078(7) 0.0013(6)
C3 0.0288(8) 0.0126(7) 0.0288(8) -0.0052(6) 0.0105(7) -0.0065(6)
C4 0.0235(8) 0.0218(8) 0.0175(8) -0.0034(6) 0.0017(6) -0.0074(6)
C5 0.0247(8) 0.0154(7) 0.0163(7) 0.0004(6) 0.0047(6) -0.0046(6)
C6 0.0248(8) 0.0161(7) 0.0200(7) -0.0013(6) 0.0087(6) -0.0023(6)
C7 0.0182(7) 0.0125(7) 0.0228(7) 0.0006(6) 0.0050(6) -0.0021(6)
C8 0.0170(7) 0.0117(7) 0.0160(7) -0.0001(5) 0.0032(6) -0.0026(6)
C9 0.0228(7) 0.0165(7) 0.0160(7) -0.0018(6) -0.0013(6) -0.0031(6)
C10 0.0323(9) 0.0187(7) 0.0135(7) -0.0003(7) 0.0012(6) -0.0006(6)
C11 0.0394(11) 0.0264(8) 0.0175(8) -0.0016(8) 0.0048(8) 0.0046(7)
C12 0.0337(10) 0.0266(8) 0.0229(9) -0.0025(7) 0.0082(8) 0.0061(7)
B1 0.0255(9) 0.0176(8) 0.0170(8) 0.0016(7) 0.0043(7) -0.0039(6)

loop_
_atom_type_symbol
_atom_type_description
_atom_type_scat_dispersion_real
_atom_type_scat_dispersion_imag
_atom_type_scat_source
C C 0.0033 0.0016
;
International Tables for Crystallography
(1992, Vol. C, Tables 4.2.6.8 and 6.1.1.4)
;
H H 0.0000 0.0000
;
International Tables for Crystallography
(1992, Vol. C, Table 6.1.1.4)
;
Fe Fe 0.3463 0.8444
;
International Tables for Crystallography
(1992, Vol. C, Tables 4.2.6.8 and 6.1.1.4)
;
B B 0.0013 0.0007
;
International Tables for Crystallography
(1992, Vol. C, Tables 4.2.6.8 and 6.1.1.4)
;
O O 0.0106 0.0060
;
International Tables for Crystallography
(1992, Vol. C, Tables 4.2.6.8 and 6.1.1.4)
;

loop_
_geom_angle_atom_site_label_1
_geom_angle_atom_site_label_2
_geom_angle_atom_site_label_3
_geom_angle
_geom_angle_publ_flag
_geom_angle_site_symmetry_1
_geom_angle_site_symmetry_3
C1 Fe1 C2 40.83(7) yes . .
C1 Fe1 C3 68.48(7) yes . .
C1 Fe1 C4 68.40(7) yes . .
C1 Fe1 C5 40.82(6) yes . .
C1 Fe1 C6 158.72(6) yes . .
C1 Fe1 C7 159.74(6) yes . .
C1 Fe1 C8 124.45(6) yes . .
C1 Fe1 C9 109.15(7) yes . .
C1 Fe1 C10 123.51(7) yes . .
C2 Fe1 C3 40.73(7) yes . .
C2 Fe1 C4 68.68(7) yes . .
C2 Fe1 C5 68.97(7) yes . .
C2 Fe1 C6 121.04(7) yes . .
C2 Fe1 C7 157.86(7) yes . .
C2 Fe1 C8 159.02(6) yes . .
C2 Fe1 C9 122.06(7) yes . .
C2 Fe1 C10 105.62(7) yes . .
C3 Fe1 C4 40.88(7) yes . .
C3 Fe1 C5 68.86(7) yes . .
C3 Fe1 C6 104.71(7) yes . .
C3 Fe1 C7 121.96(7) yes . .
C3 Fe1 C8 159.87(6) yes . .
C3 Fe1 C9 156.53(7) yes . .
C3 Fe1 C10 119.58(7) yes . .
C4 Fe1 C5 40.78(7) yes . .
C4 Fe1 C6 120.45(7) yes . .
C4 Fe1 C7 107.16(7) yes . .
C4 Fe1 C8 124.90(6) yes . .
C4 Fe1 C9 161.86(6) yes . .
C4 Fe1 C10 155.83(7) yes . .
C5 Fe1 C6 157.47(6) yes . .
C5 Fe1 C7 122.98(6) yes . .
C5 Fe1 C8 109.71(6) yes . .
C5 Fe1 C9 125.63(7) yes . .
C5 Fe1 C10 161.12(7) yes . .
C6 Fe1 C7 40.88(6) yes . .
C6 Fe1 C8 68.55(6) yes . .
C6 Fe1 C9 68.64(6) yes . .
C6 Fe1 C10 40.91(7) yes . .
C7 Fe1 C8 40.73(6) yes . .
C7 Fe1 C9 68.55(6) yes . .
C7 Fe1 C10 68.81(7) yes . .
C8 Fe1 C9 40.53(6) yes . .
C8 Fe1 C10 68.51(6) yes . .
C9 Fe1 C10 40.81(7) yes . .
C11 O1 B1 107.31(14) yes . .
C12 O2 B1 107.87(14) yes . .
Fe1 C1 C2 69.55(10) yes . .
Fe1 C1 C5 70.19(9) yes . .
C2 C1 C5 108.81(14) yes . .
Fe1 C2 C1 69.62(9) yes . .
Fe1 C2 C3 69.48(9) yes . .
C1 C2 C3 107.64(14) yes . .
Fe1 C3 C2 69.79(9) yes . .
Fe1 C3 C4 69.53(9) yes . .
C2 C3 C4 108.08(15) yes . .
Fe1 C4 C3 69.58(9) yes . .
Fe1 C4 C5 70.43(9) yes . .
C3 C4 C5 108.71(14) yes . .
Fe1 C5 C1 68.99(9) yes . .
Fe1 C5 C4 68.79(9) yes . .
Fe1 C5 B1 125.49(11) yes . .
C1 C5 C4 106.75(13) yes . .
C1 C5 B1 126.17(15) yes . .
C4 C5 B1 127.05(14) yes . .
Fe1 C6 C7 69.83(9) yes . .
Fe1 C6 C10 69.60(9) yes . .
C7 C6 C10 108.11(14) yes . .
Fe1 C7 C6 69.30(9) yes . .
Fe1 C7 C8 70.53(8) yes . .
C6 C7 C8 108.07(13) yes . .
Fe1 C8 C7 68.74(8) yes . .
Fe1 C8 C8 126.88(11) yes . 3_665
Fe1 C8 C9 69.19(8) yes . .
C7 C8 C8 126.23(13) yes . 3_665
C7 C8 C9 107.65(13) yes . .
C8 C8 C9 126.11(13) yes 3_665 .
Fe1 C9 C8 70.29(8) yes . .
Fe1 C9 C10 69.04(9) yes . .
C8 C9 C10 108.18(13) yes . .
Fe1 C10 C6 69.49(9) yes . .
Fe1 C10 C9 70.15(9) yes . .
C6 C10 C9 107.98(13) yes . .
O1 C11 C12 105.45(15) yes . .
O2 C12 C11 104.86(16) yes . .
O1 B1 O2 113.84(15) yes . .
O1 B1 C5 123.11(15) yes . .
O2 B1 C5 122.97(14) yes . .
Fe1 C1 H1 126.234 no . .
C2 C1 H1 125.596 no . .
C5 C1 H1 125.595 no . .
Fe1 C2 H2 126.293 no . .
C1 C2 H2 126.178 no . .
C3 C2 H2 126.180 no . .
Fe1 C3 H3 126.286 no . .
C2 C3 H3 125.958 no . .
C4 C3 H3 125.958 no . .
Fe1 C4 H4 125.922 no . .
C3 C4 H4 125.642 no . .
C5 C4 H4 125.643 no . .
Fe1 C6 H6 126.190 no . .
C7 C6 H6 125.946 no . .
C10 C6 H6 125.947 no . .
Fe1 C7 H7 125.784 no . .
C6 C7 H7 125.966 no . .
C8 C7 H7 125.967 no . .
Fe1 C9 H9 126.332 no . .
C8 C9 H9 125.912 no . .
C10 C9 H9 125.905 no . .
Fe1 C10 H10 125.935 no . .
C6 C10 H10 126.013 no . .
C9 C10 H10 126.007 no . .
O1 C11 H11A 110.654 no . .
O1 C11 H11B 110.650 no . .
C12 C11 H11A 110.656 no . .
C12 C11 H11B 110.652 no . .
H11A C11 H11B 108.768 no . .
O2 C12 H12A 110.783 no . .
O2 C12 H12B 110.781 no . .
C11 C12 H12A 110.776 no . .
C11 C12 H12B 110.769 no . .
H12A C12 H12B 108.846 no . .

loop_
_geom_bond_atom_site_label_1
_geom_bond_atom_site_label_2
_geom_bond_distance
_geom_bond_publ_flag
_geom_bond_site_symmetry_2
Fe1 C1 2.0475(17) yes .
Fe1 C2 2.0467(16) yes .
Fe1 C3 2.0424(16) yes .
Fe1 C4 2.0418(16) yes .
Fe1 C5 2.0637(15) yes .
Fe1 C6 2.0391(17) yes .
Fe1 C7 2.0462(15) yes .
Fe1 C8 2.0701(14) yes .
Fe1 C9 2.0554(15) yes .
Fe1 C10 2.0406(15) yes .
O1 C11 1.444(3) yes .
O1 B1 1.373(2) yes .
O2 C12 1.445(3) yes .
O2 B1 1.367(3) yes .
C1 C2 1.428(3) yes .
C1 C5 1.434(2) yes .
C2 C3 1.423(3) yes .
C3 C4 1.426(3) yes .
C4 C5 1.430(3) yes .
C5 B1 1.545(3) yes .
C6 C7 1.427(3) yes .
C6 C10 1.426(3) yes .
C7 C8 1.433(2) yes .
C8 C8 1.468(2) yes 3_665
C8 C9 1.429(2) yes .
C9 C10 1.428(3) yes .
C11 C12 1.532(3) yes .
C1 H1 0.950 no .
C2 H2 0.950 no .
C3 H3 0.950 no .
C4 H4 0.950 no .
C6 H6 0.950 no .
C7 H7 0.950 no .
C9 H9 0.950 no .
C10 H10 0.950 no .
C11 H11A 0.990 no .
C11 H11B 0.990 no .
C12 H12A 0.990 no .
C12 H12B 0.990 no .

loop_
_geom_contact_atom_site_label_1
_geom_contact_atom_site_label_2
_geom_contact_distance
_geom_contact_publ_flag
_geom_contact_site_symmetry_2
O1 C4 3.160(2) no .
O1 C9 3.582(2) no 3_665
O2 C1 3.135(2) no .
O2 C7 3.439(2) no 3_665
C7 C9 3.157(2) no 3_665
C8 B1 3.435(3) no 3_665
C10 C11 3.584(3) no 3_665
C1 C11 3.558(3) no 2_555
C2 C11 3.553(3) no 2_555
C3 C12 3.539(3) no 2_555
C11 C1 3.558(3) no 2_545
C11 C2 3.553(3) no 2_545
C12 C3 3.539(3) no 2_545
O1 H12A 3.0842 no .
O1 H12B 2.9791 no .
O1 H4 3.0177 no .
O2 H11A 3.0767 no .
O2 H11B 2.9711 no .
O2 H1 2.9816 no .
C1 H3 3.2191 no .
C1 H4 3.2167 no .
C1 H9 3.4914 no .
C2 H4 3.2217 no .
C2 H10 3.3709 no .
C3 H1 3.2172 no .
C3 H6 3.3449 no .
C4 H1 3.2162 no .
C4 H2 3.2241 no .
C4 H7 3.4151 no .
C5 H2 3.2435 no .
C5 H3 3.2373 no .
C6 H11B 3.4127 no 3_665
C6 H12A 2.9304 no 3_665
C6 H3 3.3474 no .
C6 H9 3.2250 no .
C7 H12A 3.4324 no 3_665
C7 H4 3.4153 no .
C7 H9 3.2274 no .
C7 H9 3.0024 no 3_665
C7 H10 3.2258 no .
C8 H6 3.2310 no .
C8 H7 2.8882 no 3_665
C8 H9 2.8814 no 3_665
C8 H10 3.2306 no .
C9 H11B 3.2385 no 3_665
C9 H1 3.4878 no .
C9 H6 3.2254 no .
C9 H7 3.2271 no .
C9 H7 3.0061 no 3_665
C10 H11B 2.8351 no 3_665
C10 H12A 3.3661 no 3_665
C10 H2 3.3793 no .
C10 H7 3.2256 no .
B1 H11A 2.9806 no .
B1 H11B 2.8890 no .
B1 H12A 2.9767 no .
B1 H12B 2.9013 no .
B1 H1 2.9370 no .
B1 H4 2.9511 no .
H11A H12A 2.7124 no .
H11A H12B 2.2364 no .
H11B H12A 2.2361 no .
H11B H12B 2.7886 no .
H11B H9 3.4914 no 3_665
H11B H10 2.7954 no 3_665
H12A H6 2.9035 no 3_665
H1 H2 2.5420 no .
H1 H9 3.3724 no .
H2 H3 2.5417 no .
H2 H10 3.2214 no .
H3 H4 2.5379 no .
H3 H6 3.1854 no .
H4 H7 3.2716 no .
H6 H7 2.5422 no .
H6 H10 2.5420 no .
H7 H9 2.5733 no 3_665
H9 H10 2.5437 no .
Fe1 H1 3.3328 no 1_655
O1 H12B 3.1243 no 1_655
O1 H2 3.0815 no 4_565
O1 H6 2.8267 no 4_465
O1 H10 3.3604 no 4_565
O2 H4 2.9908 no 1_455
O2 H7 2.8671 no 1_455
O2 H9 3.0124 no 3_565
O2 H10 2.9961 no 4_465
C1 H11A 3.3427 no 2_555
C1 H11B 3.1032 no 2_555
C1 H12A 3.5194 no 2_555
C1 H3 3.3433 no 1_455
C1 H4 3.2134 no 1_455
C1 H6 3.2223 no 1_455
C1 H7 3.2011 no 1_455
C2 H11A 3.0568 no 2_555
C2 H11A 3.3965 no 4_464
C2 H11B 3.4899 no 2_555
C2 H12A 3.5892 no 2_555
C2 H12B 3.4115 no 2_555
C2 H12B 3.1530 no 4_564
C2 H3 3.0492 no 3_675
C3 H11A 3.2574 no 4_564
C3 H11B 3.4002 no 2_655
C3 H12A 3.2763 no 2_555
C3 H12B 3.0740 no 2_555
C3 H12B 3.4633 no 4_564
C3 H1 3.0011 no 1_655
C3 H2 3.0704 no 3_675
C3 H3 3.5742 no 3_675
C4 H11B 3.3480 no 2_655
C4 H12A 2.9944 no 2_555
C4 H12B 3.4681 no 2_555
C4 H1 2.9256 no 1_655
C4 H10 3.1152 no 4_565
C5 H11B 3.5071 no 2_555
C5 H12A 3.1597 no 2_555
C6 H1 2.9162 no 1_655
C6 H9 3.0299 no 1_655
C7 H1 2.8933 no 1_655
C7 H7 2.9892 no 3_765
C7 H9 3.0046 no 1_655
C9 H12A 3.2548 no 3_565
C9 H6 3.3495 no 1_455
C9 H7 3.3128 no 1_455
C10 H12B 3.4874 no 4_564
C10 H4 3.1216 no 4_464
C11 H2 3.1569 no 4_565
C11 H3 3.4158 no 2_645
C11 H3 3.3752 no 4_465
C11 H6 3.3277 no 4_465
C12 H2 3.5030 no 4_465
C12 H9 3.0880 no 3_565
C12 H10 3.3866 no 4_465
B1 H6 3.1357 no 4_465
B1 H10 3.3067 no 4_465
H11A C1 3.3427 no 2_545
H11A C2 3.0568 no 2_545
H11A C2 3.3965 no 4_565
H11A C3 3.2574 no 4_465
H11A H11A 3.5439 no 3_666
H11A H1 3.5213 no 2_545
H11A H1 3.5434 no 4_565
H11A H2 3.0255 no 2_545
H11A H2 2.6222 no 4_565
H11A H3 3.0088 no 2_645
H11A H3 2.4633 no 4_465
H11A H6 3.0088 no 4_465
H11B C1 3.1032 no 2_545
H11B C2 3.4899 no 2_545
H11B C3 3.4002 no 2_645
H11B C4 3.3480 no 2_645
H11B C5 3.5071 no 2_545
H11B H12B 3.4319 no 1_655
H11B H1 3.1451 no 2_545
H11B H2 3.3607 no 4_565
H11B H3 2.9727 no 2_645
H11B H4 2.8641 no 2_645
H12A C1 3.5194 no 2_545
H12A C2 3.5892 no 2_545
H12A C3 3.2763 no 2_545
H12A C4 2.9944 no 2_545
H12A C5 3.1597 no 2_545
H12A C9 3.2548 no 3_565
H12A H4 3.2570 no 2_545
H12A H9 2.4655 no 3_565
H12B O1 3.1243 no 1_455
H12B C2 3.4115 no 2_545
H12B C2 3.1530 no 4_465
H12B C3 3.0740 no 2_545
H12B C3 3.4633 no 4_465
H12B C4 3.4681 no 2_545
H12B C10 3.4874 no 4_465
H12B H11B 3.4319 no 1_455
H12B H2 2.5218 no 4_465
H12B H3 3.1545 no 2_545
H12B H3 3.1648 no 4_465
H12B H6 3.5642 no 4_465
H12B H9 3.4531 no 3_565
H12B H10 2.9023 no 4_465
H1 Fe1 3.3328 no 1_455
H1 C3 3.0011 no 1_455
H1 C4 2.9256 no 1_455
H1 C6 2.9162 no 1_455
H1 C7 2.8933 no 1_455
H1 H11A 3.5213 no 2_555
H1 H11A 3.5434 no 4_464
H1 H11B 3.1451 no 2_555
H1 H3 2.6944 no 1_455
H1 H4 2.5347 no 1_455
H1 H6 2.5757 no 1_455
H1 H7 2.5227 no 1_455
H2 O1 3.0815 no 4_464
H2 C3 3.0704 no 3_675
H2 C11 3.1569 no 4_464
H2 C12 3.5030 no 4_564
H2 H11A 3.0255 no 2_555
H2 H11A 2.6222 no 4_464
H2 H11B 3.3607 no 4_464
H2 H12B 2.5218 no 4_564
H2 H2 3.5703 no 3_675
H2 H3 3.5465 no 1_455
H2 H3 2.4522 no 3_675
H2 H6 3.4125 no 1_455
H3 C1 3.3433 no 1_655
H3 C2 3.0492 no 3_675
H3 C3 3.5742 no 3_675
H3 C11 3.4158 no 2_655
H3 C11 3.3752 no 4_564
H3 H11A 3.0088 no 2_655
H3 H11A 2.4633 no 4_564
H3 H11B 2.9727 no 2_655
H3 H12B 3.1545 no 2_555
H3 H12B 3.1648 no 4_564
H3 H1 2.6944 no 1_655
H3 H2 3.5465 no 1_655
H3 H2 2.4522 no 3_675
H3 H3 3.4928 no 3_675
H4 O2 2.9908 no 1_655
H4 C1 3.2134 no 1_655
H4 C10 3.1216 no 4_565
H4 H11B 2.8641 no 2_655
H4 H12A 3.2570 no 2_555
H4 H1 2.5347 no 1_655
H4 H10 2.2893 no 4_565
H6 O1 2.8267 no 4_564
H6 C1 3.2223 no 1_655
H6 C9 3.3495 no 1_655
H6 C11 3.3277 no 4_564
H6 B1 3.1357 no 4_564
H6 H11A 3.0088 no 4_564
H6 H12B 3.5642 no 4_564
H6 H1 2.5757 no 1_655
H6 H2 3.4125 no 1_655
H6 H9 2.7224 no 1_655
H6 H10 3.5993 no 1_655
H7 O2 2.8671 no 1_655
H7 C1 3.2011 no 1_655
H7 C7 2.9892 no 3_765
H7 C9 3.3128 no 1_655
H7 H1 2.5227 no 1_655
H7 H7 2.3663 no 3_765
H7 H9 2.6799 no 1_655
H9 O2 3.0124 no 3_565
H9 C6 3.0299 no 1_455
H9 C7 3.0046 no 1_455
H9 C12 3.0880 no 3_565
H9 H12A 2.4655 no 3_565
H9 H12B 3.4531 no 3_565
H9 H6 2.7224 no 1_455
H9 H7 2.6799 no 1_455
H10 O1 3.3604 no 4_464
H10 O2 2.9961 no 4_564
H10 C4 3.1152 no 4_464
H10 C12 3.3866 no 4_564
H10 B1 3.3067 no 4_564
H10 H12B 2.9023 no 4_564
H10 H4 2.2893 no 4_464
H10 H6 3.5993 no 1_455

loop_
_geom_torsion_atom_site_label_1
_geom_torsion_atom_site_label_2
_geom_torsion_atom_site_label_3
_geom_torsion_atom_site_label_4
_geom_torsion
_geom_torsion_publ_flag
_geom_torsion_site_symmetry_1
_geom_torsion_site_symmetry_3
_geom_torsion_site_symmetry_4
C1 Fe1 C2 C1 -0.00(7) no . . .
C1 Fe1 C2 C3 118.97(12) no . . .
C2 Fe1 C1 C2 -0.00(7) no . . .
C2 Fe1 C1 C5 -120.00(11) no . . .
C1 Fe1 C3 C2 -37.94(7) no . . .
C1 Fe1 C3 C4 81.42(8) no . . .
C3 Fe1 C1 C2 37.85(7) no . . .
C3 Fe1 C1 C5 -82.15(7) no . . .
C1 Fe1 C4 C3 -81.64(7) no . . .
C1 Fe1 C4 C5 38.07(6) no . . .
C4 Fe1 C1 C2 81.96(7) no . . .
C4 Fe1 C1 C5 -38.04(6) no . . .
C1 Fe1 C5 C1 -0.00(7) no . . .
C1 Fe1 C5 C4 -118.70(11) no . . .
C1 Fe1 C5 B1 120.17(15) no . . .
C5 Fe1 C1 C2 120.00(11) no . . .
C5 Fe1 C1 C5 0.00(7) no . . .
C1 Fe1 C6 C7 -169.56(14) no . . .
C1 Fe1 C6 C10 -50.23(19) no . . .
C6 Fe1 C1 C2 -37.1(2) no . . .
C6 Fe1 C1 C5 -157.06(14) no . . .
C1 Fe1 C7 C6 169.05(15) no . . .
C1 Fe1 C7 C8 50.0(2) no . . .
C7 Fe1 C1 C2 162.97(14) no . . .
C7 Fe1 C1 C5 43.0(2) no . . .
C1 Fe1 C8 C7 -161.23(6) no . . .
C1 Fe1 C8 C8 -41.17(13) no . . 3_665
C1 Fe1 C8 C9 79.03(8) no . . .
C8 Fe1 C1 C2 -159.70(6) no . . .
C8 Fe1 C1 C5 80.30(8) no . . .
C1 Fe1 C9 C8 -121.03(7) no . . .
C1 Fe1 C9 C10 119.48(7) no . . .
C9 Fe1 C1 C2 -117.22(7) no . . .
C9 Fe1 C1 C5 122.77(7) no . . .
C1 Fe1 C10 C6 160.45(6) no . . .
C1 Fe1 C10 C9 -80.50(9) no . . .
C10 Fe1 C1 C2 -74.20(9) no . . .
C10 Fe1 C1 C5 165.80(6) no . . .
C2 Fe1 C3 C2 0.00(8) no . . .
C2 Fe1 C3 C4 119.37(13) no . . .
C3 Fe1 C2 C1 -118.97(12) no . . .
C3 Fe1 C2 C3 -0.00(8) no . . .
C2 Fe1 C4 C3 -37.62(7) no . . .
C2 Fe1 C4 C5 82.10(8) no . . .
C4 Fe1 C2 C1 -81.21(8) no . . .
C4 Fe1 C2 C3 37.76(7) no . . .
C2 Fe1 C5 C1 37.35(7) no . . .
C2 Fe1 C5 C4 -81.35(7) no . . .
C2 Fe1 C5 B1 157.52(13) no . . .
C5 Fe1 C2 C1 -37.34(7) no . . .
C5 Fe1 C2 C3 81.63(8) no . . .
C2 Fe1 C6 C7 163.06(6) no . . .
C2 Fe1 C6 C10 -77.61(8) no . . .
C6 Fe1 C2 C1 165.21(6) no . . .
C6 Fe1 C2 C3 -75.82(9) no . . .
C2 Fe1 C7 C6 -41.49(19) no . . .
C2 Fe1 C7 C8 -160.52(14) no . . .
C7 Fe1 C2 C1 -164.39(14) no . . .
C7 Fe1 C2 C3 -45.4(2) no . . .
C2 Fe1 C8 C7 159.45(16) no . . .
C2 Fe1 C8 C8 -80.5(2) no . . 3_665
C2 Fe1 C8 C9 39.7(2) no . . .
C8 Fe1 C2 C1 53.0(2) no . . .
C8 Fe1 C2 C3 172.00(14) no . . .
C2 Fe1 C9 C8 -164.34(7) no . . .
C2 Fe1 C9 C10 76.17(9) no . . .
C9 Fe1 C2 C1 82.37(9) no . . .
C9 Fe1 C2 C3 -158.66(6) no . . .
C2 Fe1 C10 C6 119.67(7) no . . .
C2 Fe1 C10 C9 -121.29(7) no . . .
C10 Fe1 C2 C1 123.59(7) no . . .
C10 Fe1 C2 C3 -117.44(8) no . . .
C3 Fe1 C4 C3 -0.00(8) no . . .
C3 Fe1 C4 C5 119.71(12) no . . .
C4 Fe1 C3 C2 -119.37(13) no . . .
C4 Fe1 C3 C4 -0.00(8) no . . .
C3 Fe1 C5 C1 81.15(7) no . . .
C3 Fe1 C5 C4 -37.55(7) no . . .
C3 Fe1 C5 B1 -158.69(13) no . . .
C5 Fe1 C3 C2 -81.91(8) no . . .
C5 Fe1 C3 C4 37.46(7) no . . .
C3 Fe1 C6 C7 122.21(7) no . . .
C3 Fe1 C6 C10 -118.46(7) no . . .
C6 Fe1 C3 C2 120.82(7) no . . .
C6 Fe1 C3 C4 -119.82(7) no . . .
C3 Fe1 C7 C6 -74.71(9) no . . .
C3 Fe1 C7 C8 166.26(7) no . . .
C7 Fe1 C3 C2 161.56(6) no . . .
C7 Fe1 C3 C4 -79.08(9) no . . .
C3 Fe1 C8 C7 -35.8(2) no . . .
C3 Fe1 C8 C8 84.2(3) no . . 3_665
C3 Fe1 C8 C9 -155.58(17) no . . .
C8 Fe1 C3 C2 -171.68(15) no . . .
C8 Fe1 C3 C4 -52.3(3) no . . .
C3 Fe1 C9 C8 159.06(14) no . . .
C3 Fe1 C9 C10 39.57(19) no . . .
C9 Fe1 C3 C2 50.8(2) no . . .
C9 Fe1 C3 C4 170.12(13) no . . .
C3 Fe1 C10 C6 77.92(9) no . . .
C3 Fe1 C10 C9 -163.04(7) no . . .
C10 Fe1 C3 C2 79.36(9) no . . .
C10 Fe1 C3 C4 -161.28(7) no . . .
C4 Fe1 C5 C1 118.70(11) no . . .
C4 Fe1 C5 C4 -0.00(7) no . . .
C4 Fe1 C5 B1 -121.14(15) no . . .
C5 Fe1 C4 C3 -119.71(11) no . . .
C5 Fe1 C4 C5 -0.00(7) no . . .
C4 Fe1 C6 C7 81.01(8) no . . .
C4 Fe1 C6 C10 -159.66(6) no . . .
C6 Fe1 C4 C3 76.76(9) no . . .
C6 Fe1 C4 C5 -163.53(6) no . . .
C4 Fe1 C7 C6 -116.98(7) no . . .
C4 Fe1 C7 C8 123.99(7) no . . .
C7 Fe1 C4 C3 119.33(7) no . . .
C7 Fe1 C4 C5 -120.96(7) no . . .
C4 Fe1 C8 C7 -75.00(9) no . . .
C4 Fe1 C8 C8 45.06(13) no . . 3_665
C4 Fe1 C8 C9 165.26(7) no . . .
C8 Fe1 C4 C3 160.60(6) no . . .
C8 Fe1 C4 C5 -79.68(9) no . . .
C4 Fe1 C10 C6 47.04(18) no . . .
C4 Fe1 C10 C9 166.09(13) no . . .
C10 Fe1 C4 C3 42.98(19) no . . .
C10 Fe1 C4 C5 162.70(13) no . . .
C5 Fe1 C6 C7 52.11(18) no . . .
C5 Fe1 C6 C10 171.44(13) no . . .
C6 Fe1 C5 C1 158.34(13) no . . .
C6 Fe1 C5 C4 39.64(18) no . . .
C6 Fe1 C5 B1 -81.49(19) no . . .
C5 Fe1 C7 C6 -158.87(6) no . . .
C5 Fe1 C7 C8 82.10(8) no . . .
C7 Fe1 C5 C1 -163.66(6) no . . .
C7 Fe1 C5 C4 77.64(8) no . . .
C7 Fe1 C5 B1 -43.49(14) no . . .
C5 Fe1 C8 C7 -118.04(7) no . . .
C5 Fe1 C8 C8 2.02(12) no . . 3_665
C5 Fe1 C8 C9 122.22(7) no . . .
C8 Fe1 C5 C1 -120.30(6) no . . .
C8 Fe1 C5 C4 121.00(6) no . . .
C8 Fe1 C5 B1 -0.13(13) no . . .
C5 Fe1 C9 C8 -78.48(9) no . . .
C5 Fe1 C9 C10 162.03(6) no . . .
C9 Fe1 C5 C1 -77.74(8) no . . .
C9 Fe1 C5 C4 163.56(6) no . . .
C9 Fe1 C5 B1 42.43(14) no . . .
C6 Fe1 C7 C6 0.00(7) no . . .
C6 Fe1 C7 C8 -119.03(11) no . . .
C7 Fe1 C6 C7 0.00(6) no . . .
C7 Fe1 C6 C10 119.33(11) no . . .
C6 Fe1 C8 C7 37.94(6) no . . .
C6 Fe1 C8 C8 158.00(12) no . . 3_665
C6 Fe1 C8 C9 -81.80(7) no . . .
C8 Fe1 C6 C7 -37.81(6) no . . .
C8 Fe1 C6 C10 81.52(7) no . . .
C6 Fe1 C9 C8 81.55(7) no . . .
C6 Fe1 C9 C10 -37.94(6) no . . .
C9 Fe1 C6 C7 -81.49(7) no . . .
C9 Fe1 C6 C10 37.84(6) no . . .
C6 Fe1 C10 C6 0.00(7) no . . .
C6 Fe1 C10 C9 119.04(11) no . . .
C10 Fe1 C6 C7 -119.33(11) no . . .
C10 Fe1 C6 C10 -0.00(7) no . . .
C7 Fe1 C8 C7 -0.00(7) no . . .
C7 Fe1 C8 C8 120.06(14) no . . 3_665
C7 Fe1 C8 C9 -119.74(11) no . . .
C8 Fe1 C7 C6 119.03(11) no . . .
C8 Fe1 C7 C8 -0.00(6) no . . .
C7 Fe1 C9 C8 37.50(6) no . . .
C7 Fe1 C9 C10 -81.99(7) no . . .
C9 Fe1 C7 C6 81.72(7) no . . .
C9 Fe1 C7 C8 -37.31(6) no . . .
C7 Fe1 C10 C6 -37.73(6) no . . .
C7 Fe1 C10 C9 81.31(7) no . . .
C10 Fe1 C7 C6 37.76(7) no . . .
C10 Fe1 C7 C8 -81.27(7) no . . .
C8 Fe1 C9 C8 -0.00(7) no . . .
C8 Fe1 C9 C10 -119.49(11) no . . .
C9 Fe1 C8 C7 119.74(11) no . . .
C9 Fe1 C8 C8 -120.20(14) no . . 3_665
C9 Fe1 C8 C9 0.00(7) no . . .
C8 Fe1 C10 C6 -81.61(7) no . . .
C8 Fe1 C10 C9 37.44(6) no . . .
C10 Fe1 C8 C7 82.05(7) no . . .
C10 Fe1 C8 C8 -157.88(12) no . . 3_665
C10 Fe1 C8 C9 -37.69(7) no . . .
C9 Fe1 C10 C6 -119.04(12) no . . .
C9 Fe1 C10 C9 -0.00(7) no . . .
C10 Fe1 C9 C8 119.49(12) no . . .
C10 Fe1 C9 C10 -0.00(8) no . . .
C11 O1 B1 O2 3.83(19) no . . .
C11 O1 B1 C5 -179.52(14) no . . .
B1 O1 C11 C12 -7.31(17) no . . .
C12 O2 B1 O1 1.68(19) no . . .
C12 O2 B1 C5 -174.98(14) no . . .
B1 O2 C12 C11 -6.07(17) no . . .
Fe1 C1 C2 Fe1 -0.0 no . . .
Fe1 C1 C2 C3 -59.29(9) no . . .
Fe1 C1 C5 Fe1 -0.0 no . . .
Fe1 C1 C5 C4 58.65(9) no . . .
Fe1 C1 C5 B1 -119.31(13) no . . .
C2 C1 C5 Fe1 -59.01(12) no . . .
C2 C1 C5 C4 -0.36(17) no . . .
C2 C1 C5 B1 -178.31(13) no . . .
C5 C1 C2 Fe1 59.40(11) no . . .
C5 C1 C2 C3 0.11(17) no . . .
Fe1 C2 C3 Fe1 0.0 no . . .
Fe1 C2 C3 C4 -59.20(9) no . . .
C1 C2 C3 Fe1 59.38(11) no . . .
C1 C2 C3 C4 0.19(17) no . . .
Fe1 C3 C4 Fe1 -0.0 no . . .
Fe1 C3 C4 C5 -59.77(9) no . . .
C2 C3 C4 Fe1 59.36(12) no . . .
C2 C3 C4 C5 -0.41(17) no . . .
Fe1 C4 C5 Fe1 0.0 no . . .
Fe1 C4 C5 C1 -58.77(8) no . . .
Fe1 C4 C5 B1 119.16(14) no . . .
C3 C4 C5 Fe1 59.25(11) no . . .
C3 C4 C5 C1 0.47(17) no . . .
C3 C4 C5 B1 178.41(13) no . . .
Fe1 C5 B1 O1 96.93(16) no . . .
Fe1 C5 B1 O2 -86.72(18) no . . .
C1 C5 B1 O1 -174.46(14) no . . .
C1 C5 B1 O2 1.9(3) no . . .
C4 C5 B1 O1 8.0(3) no . . .
C4 C5 B1 O2 -175.66(14) no . . .
Fe1 C6 C7 Fe1 -0.0 no . . .
Fe1 C6 C7 C8 60.13(9) no . . .
Fe1 C6 C10 Fe1 -0.0 no . . .
Fe1 C6 C10 C9 -59.83(9) no . . .
C7 C6 C10 Fe1 59.43(11) no . . .
C7 C6 C10 C9 -0.41(17) no . . .
C10 C6 C7 Fe1 -59.28(11) no . . .
C10 C6 C7 C8 0.84(17) no . . .
Fe1 C7 C8 Fe1 -0.0 no . . .
Fe1 C7 C8 C8 -120.88(13) no . . 3_665
Fe1 C7 C8 C9 58.40(8) no . . .
C6 C7 C8 Fe1 -59.35(11) no . . .
C6 C7 C8 C8 179.77(12) no . . 3_665
C6 C7 C8 C9 -0.95(16) no . . .
Fe1 C8 C8 C7 90.70(15) no . 3_665 3_665
Fe1 C8 C8 C9 -90.15(16) no . 3_665 3_665
Fe1 C8 C9 Fe1 -0.0 no . . .
Fe1 C8 C9 C10 58.82(8) no . . .
C7 C8 C8 Fe1 -90.70(17) no . 3_665 3_665
C7 C8 C8 C9 -0.8(3) no . 3_665 3_665
C7 C8 C9 Fe1 -58.12(10) no . . .
C7 C8 C9 C10 0.70(16) no . . .
C8 C8 C9 Fe1 121.16(15) no 3_665 . .
C8 C8 C9 C10 179.99(12) no 3_665 . .
C9 C8 C8 Fe1 90.15(17) no . 3_665 3_665
C9 C8 C8 C7 0.8(3) no . 3_665 3_665
Fe1 C9 C10 Fe1 0.0 no . . .
Fe1 C9 C10 C6 59.41(9) no . . .
C8 C9 C10 Fe1 -59.60(11) no . . .
C8 C9 C10 C6 -0.19(16) no . . .
O1 C11 C12 O2 8.17(18) no . . .
